data_1565047
loop_
_publ_author_name
'Kurogi, Takashi'
'Irifune, Keiichi'
'Takai, Kazuhiko'

_publ_section_title
;
 Chromium carbides and cyclopropenylidenes
;
_journal_name_full 'Chemical Science'
_journal_paper_doi 10.1039/D1SC04910K
_journal_year 2021
_chemical_formula_moiety 'C11 H20 Br3 Cr O2'
_chemical_formula_sum 'C11 H20 Br3 Cr O2'
_chemical_formula_weight 476.00
_chemical_properties_physical Air-sensitive,Moisture-sensitive
_space_group_crystal_system monoclinic
_space_group_IT_number 14
_space_group_name_Hall '-P 2ybc'
_space_group_name_H-M_alt 'P 1 21/c 1'
_atom_sites_solution_hydrogens geom
_atom_sites_solution_primary direct
_atom_sites_solution_secondary difmap
_audit_creation_date 2020-09-11
_audit_creation_method
;
Olex2 1.2
(compiled 2018.05.29 svn.r3510 for OlexSys, GUI svn.r5506)
;
_audit_update_record
;
2021-06-30 deposited with the CCDC.	2021-10-08 downloaded from the CCDC.
;
_cell_angle_alpha 90
_cell_angle_beta 102.494(3)
_cell_angle_gamma 90
_cell_formula_units_Z 4
_cell_length_a 10.606(3)
_cell_length_b 11.192(3)
_cell_length_c 13.906(4)
_cell_measurement_reflns_used 5285
_cell_measurement_temperature 100(2)
_cell_measurement_theta_max 27.5
_cell_measurement_theta_min 3.9
_cell_volume 1611.6(8)
_computing_cell_refinement 'CrystalClear-SM Expert 2.0 r16 (Rigaku, 2014)'
_computing_data_collection 'CrystalClear-SM Expert 2.0 r16 (Rigaku, 2014)'
_computing_data_reduction 'CrystalClear-SM Expert 2.0 r16 (Rigaku, 2014)'
_computing_molecular_graphics 'Olex2 (Dolomanov et al., 2009)'
_computing_publication_material 'Olex2 (Dolomanov et al., 2009)'
_computing_structure_refinement 'ShelXL (Sheldrick, 2015)'
_computing_structure_solution 'SHELXS-97 (Sheldrick, 2008)'
_diffrn_ambient_temperature 100(2)
_diffrn_detector CCD
_diffrn_measured_fraction_theta_full 0.993
_diffrn_measured_fraction_theta_max 0.991
_diffrn_measurement_device
;
AFC11 (Right): Eulerian 3 circle
;
_diffrn_measurement_device_type
;
Rigaku Saturn724+ (4x4 bin mode)
;
_diffrn_measurement_method 'profile data from \w-scans'
_diffrn_measurement_specimen_support Fiber
_diffrn_radiation_monochromator Confocal
_diffrn_radiation_type MoK\a
_diffrn_radiation_wavelength 0.71075
_diffrn_reflns_av_R_equivalents 0.0309
_diffrn_reflns_av_unetI/netI 0.0410
_diffrn_reflns_Laue_measured_fraction_full 0.993
_diffrn_reflns_Laue_measured_fraction_max 0.991
_diffrn_reflns_limit_h_max 13
_diffrn_reflns_limit_h_min -8
_diffrn_reflns_limit_k_max 14
_diffrn_reflns_limit_k_min -13
_diffrn_reflns_limit_l_max 17
_diffrn_reflns_limit_l_min -18
_diffrn_reflns_number 9683
_diffrn_reflns_point_group_measured_fraction_full 0.993
_diffrn_reflns_point_group_measured_fraction_max 0.991
_diffrn_reflns_theta_full 25.242
_diffrn_reflns_theta_max 27.501
_diffrn_reflns_theta_min 3.936
_diffrn_source 'Rotating Anode'
_exptl_absorpt_coefficient_mu 8.137
_exptl_absorpt_correction_T_max 1.000
_exptl_absorpt_correction_T_min 0.521
_exptl_absorpt_correction_type multi-scan
_exptl_absorpt_process_details
;
Jacobson, R. (1998). REQAB. Private communication to the 
Rigaku Corporation, Tokyo, Japan.
;
_exptl_crystal_colour green
_exptl_crystal_density_diffrn 1.962
_exptl_crystal_description block
_exptl_crystal_F_000 924
_exptl_crystal_recrystallization_method 'Re-crystallisation from solvent: DME/hexane'
_exptl_crystal_size_max 0.14
_exptl_crystal_size_mid 0.06
_exptl_crystal_size_min 0.03
_refine_diff_density_max 0.793
_refine_diff_density_min -0.888
_refine_diff_density_rms 0.115
_refine_ls_extinction_method none
_refine_ls_goodness_of_fit_ref 0.962
_refine_ls_hydrogen_treatment constr
_refine_ls_matrix_type full
_refine_ls_number_parameters 158
_refine_ls_number_reflns 3663
_refine_ls_number_restraints 0
_refine_ls_restrained_S_all 0.962
_refine_ls_R_factor_all 0.0340
_refine_ls_R_factor_gt 0.0266
_refine_ls_shift/su_max 0.001
_refine_ls_shift/su_mean 0.000
_refine_ls_structure_factor_coef Fsqd
_refine_ls_weighting_details 'w=1/[\s^2^(Fo^2^)+(0.0280P)^2^] where P=(Fo^2^+2Fc^2^)/3'
_refine_ls_weighting_scheme calc
_refine_ls_wR_factor_gt 0.0563
_refine_ls_wR_factor_ref 0.0584
_reflns_Friedel_coverage 0.000
_reflns_number_gt 2976
_reflns_number_total 3663
_reflns_threshold_expression 'I > 2\s(I)'
_cod_data_source_file d1sc04910k2.cif
_cod_data_source_block Crcyclopropenylidene
_cod_database_code 1565047
_shelx_shelxl_version_number 2018/3
_shelx_space_group_comment
;
The symmetry employed for this shelxl refinement is uniquely defined
by the following loop, which should always be used as a source of
symmetry information in preference to the above space-group names.
They are only intended as comments.
;
_shelx_estimated_absorpt_t_max 0.792
_shelx_estimated_absorpt_t_min 0.395
_olex2_submission_special_instructions 'No special instructions were received'

loop_
_space_group_symop_operation_xyz
'x, y, z'
'-x, y+1/2, -z+1/2'
'-x, -y, -z'
'x, -y-1/2, z-1/2'

loop_
_atom_site_label
_atom_site_type_symbol
_atom_site_fract_x
_atom_site_fract_y
_atom_site_fract_z
_atom_site_U_iso_or_equiv
_atom_site_adp_type
_atom_site_occupancy
_atom_site_site_symmetry_order
_atom_site_calc_flag
_atom_site_refinement_flags_posn
_atom_site_refinement_flags_adp
_atom_site_refinement_flags_occupancy
_atom_site_disorder_assembly
_atom_site_disorder_group
Cr1 Cr 0.79215(4) 0.79634(4) 0.09553(3) 0.01267(10) Uani 1 1 d . . . . .
Br1 Br 0.58371(2) 0.88220(2) 0.11121(2) 0.01779(8) Uani 1 1 d . . . . .
Br2 Br 0.75147(3) 0.61651(2) 0.18251(2) 0.01941(8) Uani 1 1 d . . . . .
Br3 Br 1.00423(2) 0.72179(2) 0.07206(2) 0.01804(8) Uani 1 1 d . . . . .
C1 C 0.6983(3) 0.7196(2) -0.0331(2) 0.0163(6) Uani 1 1 d . . . . .
C2 C 0.6725(3) 0.6221(2) -0.0954(2) 0.0181(6) Uani 1 1 d . . . . .
C3 C 0.5978(3) 0.7204(2) -0.1165(2) 0.0169(6) Uani 1 1 d . . . . .
C4 C 0.7043(3) 0.4974(2) -0.1152(2) 0.0233(7) Uani 1 1 d . . . . .
H4A H 0.798929 0.485430 -0.095832 0.028 Uiso 1 1 calc R . . . .
H4B H 0.676497 0.480594 -0.186532 0.028 Uiso 1 1 calc R . . . .
C5 C 0.6372(4) 0.4125(3) -0.0578(3) 0.0392(9) Uani 1 1 d . . . . .
H5A H 0.661150 0.432300 0.012411 0.059 Uiso 1 1 calc GR . . . .
H5B H 0.663491 0.330328 -0.067859 0.059 Uiso 1 1 calc GR . . . .
H5C H 0.543449 0.419999 -0.080932 0.059 Uiso 1 1 calc GR . . . .
C6 C 0.4893(3) 0.7852(2) -0.1799(2) 0.0195(6) Uani 1 1 d . . . . .
H6A H 0.517509 0.815544 -0.238718 0.023 Uiso 1 1 calc R . . . .
H6B H 0.466414 0.854878 -0.143315 0.023 Uiso 1 1 calc R . . . .
C7 C 0.3697(3) 0.7075(3) -0.2132(2) 0.0243(7) Uani 1 1 d . . . . .
H7A H 0.390686 0.639932 -0.251793 0.036 Uiso 1 1 calc GR . . . .
H7B H 0.300686 0.755087 -0.253876 0.036 Uiso 1 1 calc GR . . . .
H7C H 0.340815 0.677430 -0.155360 0.036 Uiso 1 1 calc GR . . . .
O1 O 0.88606(17) 0.89313(15) 0.22122(14) 0.0163(4) Uani 1 1 d . . . . .
O2 O 0.83244(17) 0.95641(15) 0.03218(14) 0.0148(4) Uani 1 1 d . . . . .
C8 C 0.9662(3) 0.8396(3) 0.3080(2) 0.0243(7) Uani 1 1 d . . . . .
H8A H 1.045701 0.808924 0.291842 0.037 Uiso 1 1 calc GR . . . .
H8B H 0.919273 0.773727 0.330804 0.037 Uiso 1 1 calc GR . . . .
H8C H 0.988019 0.899838 0.360075 0.037 Uiso 1 1 calc GR . . . .
C9 C 0.9458(3) 0.9997(2) 0.1941(2) 0.0221(6) Uani 1 1 d . . . . .
H9A H 1.030722 0.980295 0.179268 0.026 Uiso 1 1 calc R . . . .
H9B H 0.959412 1.058132 0.248773 0.026 Uiso 1 1 calc R . . . .
C10 C 0.8579(3) 1.0507(2) 0.1051(2) 0.0207(6) Uani 1 1 d . . . . .
H10A H 0.776392 1.078178 0.121562 0.025 Uiso 1 1 calc R . . . .
H10B H 0.899418 1.119622 0.079716 0.025 Uiso 1 1 calc R . . . .
C11 C 0.7558(3) 0.9985(3) -0.0609(2) 0.0214(6) Uani 1 1 d . . . . .
H11A H 0.668453 1.017905 -0.053001 0.032 Uiso 1 1 calc GR . . . .
H11B H 0.751079 0.935962 -0.110845 0.032 Uiso 1 1 calc GR . . . .
H11C H 0.795920 1.070099 -0.081671 0.032 Uiso 1 1 calc GR . . . .

loop_
_atom_site_aniso_label
_atom_site_aniso_U_11
_atom_site_aniso_U_22
_atom_site_aniso_U_33
_atom_site_aniso_U_23
_atom_site_aniso_U_13
_atom_site_aniso_U_12
Cr1 0.0120(2) 0.0143(2) 0.0120(2) 0.00040(17) 0.00321(17) 0.00019(17)
Br1 0.01469(13) 0.01851(15) 0.02142(17) 0.00176(11) 0.00667(11) 0.00284(10)
Br2 0.01880(14) 0.01903(15) 0.02097(17) 0.00611(12) 0.00560(12) 0.00133(11)
Br3 0.01553(13) 0.02139(15) 0.01843(16) 0.00026(12) 0.00641(11) 0.00295(11)
C1 0.0163(13) 0.0187(14) 0.0149(15) 0.0030(12) 0.0054(11) -0.0016(11)
C2 0.0191(14) 0.0205(15) 0.0151(16) 0.0009(12) 0.0041(12) -0.0005(11)
C3 0.0170(13) 0.0183(14) 0.0164(15) -0.0006(12) 0.0061(11) -0.0021(11)
C4 0.0285(16) 0.0163(14) 0.0258(18) 0.0010(13) 0.0073(13) 0.0050(13)
C5 0.062(2) 0.0219(16) 0.039(2) 0.0004(15) 0.0243(19) -0.0071(16)
C6 0.0200(14) 0.0174(14) 0.0189(16) 0.0009(12) -0.0007(12) 0.0014(12)
C7 0.0205(14) 0.0269(17) 0.0243(18) 0.0019(13) 0.0025(13) -0.0013(13)
O1 0.0170(9) 0.0176(10) 0.0141(11) -0.0011(8) 0.0032(8) -0.0013(8)
O2 0.0160(9) 0.0152(9) 0.0130(10) -0.0005(8) 0.0022(8) -0.0014(8)
C8 0.0243(15) 0.0312(17) 0.0145(17) -0.0008(13) -0.0024(12) 0.0032(13)
C9 0.0222(15) 0.0240(15) 0.0208(17) -0.0066(13) 0.0064(12) -0.0114(12)
C10 0.0286(16) 0.0146(14) 0.0199(17) -0.0032(12) 0.0071(13) -0.0054(12)
C11 0.0229(15) 0.0223(15) 0.0182(16) 0.0064(12) 0.0026(12) 0.0006(12)

loop_
_atom_type_symbol
_atom_type_description
_atom_type_scat_dispersion_real
_atom_type_scat_dispersion_imag
_atom_type_scat_source
C C 0.0033 0.0016 'International Tables Vol C Tables 4.2.6.8 and 6.1.1.4'
H H 0.0000 0.0000 'International Tables Vol C Tables 4.2.6.8 and 6.1.1.4'
Br Br -0.2901 2.4595 'International Tables Vol C Tables 4.2.6.8 and 6.1.1.4'
Cr Cr 0.3209 0.6236 'International Tables Vol C Tables 4.2.6.8 and 6.1.1.4'
O O 0.0106 0.0060 'International Tables Vol C Tables 4.2.6.8 and 6.1.1.4'

loop_
_geom_angle_atom_site_label_1
_geom_angle_atom_site_label_2
_geom_angle_atom_site_label_3
_geom_angle
_geom_angle_site_symmetry_1
_geom_angle_site_symmetry_3
_geom_angle_publ_flag
Br1 Cr1 Br3 175.95(2) . . ?
Br2 Cr1 Br1 91.13(2) . . ?
Br2 Cr1 Br3 92.89(2) . . ?
C1 Cr1 Br1 87.99(8) . . ?
C1 Cr1 Br2 89.00(8) . . ?
C1 Cr1 Br3 91.57(8) . . ?
C1 Cr1 O1 174.03(9) . . ?
C1 Cr1 O2 95.57(9) . . ?
O1 Cr1 Br1 89.90(5) . . ?
O1 Cr1 Br2 96.62(6) . . ?
O1 Cr1 Br3 90.15(5) . . ?
O2 Cr1 Br1 88.40(5) . . ?
O2 Cr1 Br2 175.39(6) . . ?
O2 Cr1 Br3 87.64(5) . . ?
O2 Cr1 O1 78.79(7) . . ?
C2 C1 Cr1 151.0(2) . . ?
C2 C1 C3 58.17(19) . . ?
C3 C1 Cr1 150.1(2) . . ?
C1 C2 C4 147.3(3) . . ?
C3 C2 C1 61.35(19) . . ?
C3 C2 C4 151.3(3) . . ?
C1 C3 C6 148.7(3) . . ?
C2 C3 C1 60.5(2) . . ?
C2 C3 C6 150.8(3) . . ?
C2 C4 C5 110.0(3) . . ?
C3 C6 C7 113.0(2) . . ?
C8 O1 Cr1 124.33(16) . . ?
C9 O1 Cr1 111.30(16) . . ?
C9 O1 C8 110.4(2) . . ?
C10 O2 Cr1 110.82(16) . . ?
C10 O2 C11 111.8(2) . . ?
C11 O2 Cr1 122.04(15) . . ?
O1 C9 C10 107.7(2) . . ?
O2 C10 C9 106.9(2) . . ?

loop_
_geom_bond_atom_site_label_1
_geom_bond_atom_site_label_2
_geom_bond_distance
_geom_bond_site_symmetry_2
_geom_bond_publ_flag
Cr1 Br1 2.4631(7) . ?
Cr1 Br2 2.4343(7) . ?
Cr1 Br3 2.4858(8) . ?
Cr1 C1 2.039(3) . ?
Cr1 O1 2.1137(19) . ?
Cr1 O2 2.0811(18) . ?
C1 C2 1.383(4) . ?
C1 C3 1.395(4) . ?
C2 C3 1.351(4) . ?
C2 C4 1.476(4) . ?
C3 C6 1.479(4) . ?
C4 C5 1.514(4) . ?
C6 C7 1.525(4) . ?
O1 C8 1.447(3) . ?
O1 C9 1.439(3) . ?
O2 C10 1.448(3) . ?
O2 C11 1.450(3) . ?
C9 C10 1.492(4) . ?

loop_
_geom_torsion_atom_site_label_1
_geom_torsion_atom_site_label_2
_geom_torsion_atom_site_label_3
_geom_torsion_atom_site_label_4
_geom_torsion
_geom_torsion_site_symmetry_1
_geom_torsion_site_symmetry_2
_geom_torsion_site_symmetry_3
_geom_torsion_site_symmetry_4
_geom_torsion_publ_flag
Cr1 C1 C2 C3 169.7(4) . . . . ?
Cr1 C1 C2 C4 -6.3(8) . . . . ?
Cr1 C1 C3 C2 -169.9(4) . . . . ?
Cr1 C1 C3 C6 10.1(8) . . . . ?
Cr1 O1 C9 C10 38.2(2) . . . . ?
Cr1 O2 C10 C9 44.8(2) . . . . ?
C1 C2 C3 C6 180.0(6) . . . . ?
C1 C2 C4 C5 82.0(5) . . . . ?
C1 C3 C6 C7 -137.2(4) . . . . ?
C2 C1 C3 C6 -180.0(5) . . . . ?
C2 C3 C6 C7 42.8(6) . . . . ?
C3 C1 C2 C4 -176.0(5) . . . . ?
C3 C2 C4 C5 -90.7(6) . . . . ?
C4 C2 C3 C1 175.5(6) . . . . ?
C4 C2 C3 C6 -4.5(9) . . . . ?
O1 C9 C10 O2 -54.1(3) . . . . ?
C8 O1 C9 C10 -179.5(2) . . . . ?
C11 O2 C10 C9 -175.4(2) . . . . ?
